data_2234551
loop_
_publ_author_name
'Tong, Shao-Wei'
'Song, Wen-Dong'
'Miao, Dong-Liang'
'An, Jing-Bo'

_publ_section_title
;
 5<i>H</i>-Imidazo[4,5-<i>f</i>][1,10]phenanthroline
;
_journal_coeditor_code BX2404
_journal_issue 5
_journal_name_full 'Acta Crystallographica Section E'
_journal_page_first o1448
_journal_paper_doi 10.1107/S1600536812016595
_journal_volume 68
_journal_year 2012
_chemical_formula_iupac 'C13 H8 N4'
_chemical_formula_moiety 'C13 H8 N4'
_chemical_formula_sum 'C13 H8 N4'
_chemical_formula_weight 220.23
_chemical_name_common
;
3,5,11,14-tetraazatetracyclo[11.4.0.0^2,6^.0^7,12^]heptadeca-
1(13),2(6),3,7,9,11,14,16-octaene
;
_chemical_name_systematic
;
5<i>H</i>-Imidazo[4,5-<i>f</i>][1,10]phenanthroline
;
_space_group_IT_number 61
_symmetry_cell_setting orthorhombic
_symmetry_space_group_name_Hall '-P 2ac 2ab'
_symmetry_space_group_name_H-M 'P b c a'
_atom_sites_solution_hydrogens geom
_atom_sites_solution_primary direct
_atom_sites_solution_secondary difmap
_audit_creation_method SHELXL-97
_cell_angle_alpha 90.00
_cell_angle_beta 90.00
_cell_angle_gamma 90.00
_cell_formula_units_Z 8
_cell_length_a 14.569(2)
_cell_length_b 7.8623(12)
_cell_length_c 17.042(3)
_cell_measurement_reflns_used 799
_cell_measurement_temperature 296(2)
_cell_measurement_theta_max 27.47
_cell_measurement_theta_min 2.19
_cell_volume 1952.1(5)
_computing_cell_refinement 'SAINT (Bruker, 2007)'
_computing_data_collection 'APEX2 (Bruker, 2007)'
_computing_data_reduction 'SAINT (Bruker, 2007)'
_computing_molecular_graphics 'SHELXTL (Sheldrick, 2008)'
_computing_publication_material 'SHELXTL (Sheldrick, 2008)'
_computing_structure_refinement 'SHELXL97 (Sheldrick, 2008)'
_computing_structure_solution 'SHELXS97 (Sheldrick, 2008)'
_diffrn_ambient_temperature 296(2)
_diffrn_measured_fraction_theta_full 0.997
_diffrn_measured_fraction_theta_max 0.997
_diffrn_measurement_device_type 'Bruker APEXII CCD'
_diffrn_measurement_method '\f and \w scans'
_diffrn_radiation_monochromator graphite
_diffrn_radiation_source 'fine-focus sealed tube'
_diffrn_radiation_type MoK\a
_diffrn_radiation_wavelength 0.71073
_diffrn_reflns_av_R_equivalents 0.0531
_diffrn_reflns_av_sigmaI/netI 0.0505
_diffrn_reflns_limit_h_max 10
_diffrn_reflns_limit_h_min -17
_diffrn_reflns_limit_k_max 9
_diffrn_reflns_limit_k_min -9
_diffrn_reflns_limit_l_max 20
_diffrn_reflns_limit_l_min -20
_diffrn_reflns_number 5772
_diffrn_reflns_theta_full 25.20
_diffrn_reflns_theta_max 25.20
_diffrn_reflns_theta_min 2.39
_exptl_absorpt_coefficient_mu 0.095
_exptl_absorpt_correction_T_max 0.985
_exptl_absorpt_correction_T_min 0.980
_exptl_absorpt_correction_type multi-scan
_exptl_absorpt_process_details '(SADABS; Bruker, 2007)'
_exptl_crystal_colour yellow
_exptl_crystal_density_diffrn 1.499
_exptl_crystal_density_method 'not measured'
_exptl_crystal_description block
_exptl_crystal_F_000 912
_exptl_crystal_size_max 0.26
_exptl_crystal_size_mid 0.18
_exptl_crystal_size_min 0.16
_refine_diff_density_max 0.178
_refine_diff_density_min -0.151
_refine_ls_extinction_method none
_refine_ls_goodness_of_fit_ref 1.001
_refine_ls_hydrogen_treatment refall
_refine_ls_matrix_type full
_refine_ls_number_parameters 186
_refine_ls_number_reflns 1756
_refine_ls_number_restraints 0
_refine_ls_restrained_S_all 1.001
_refine_ls_R_factor_all 0.0903
_refine_ls_R_factor_gt 0.0415
_refine_ls_shift/su_max 0.000
_refine_ls_shift/su_mean 0.000
_refine_ls_structure_factor_coef Fsqd
_refine_ls_weighting_details 'calc w=1/[\s^2^(Fo^2^)+(0.0606P)^2^+0.0000P] where P=(Fo^2^+2Fc^2^)/3'
_refine_ls_weighting_scheme calc
_refine_ls_wR_factor_gt 0.0986
_refine_ls_wR_factor_ref 0.1225
_reflns_number_gt 1025
_reflns_number_total 1756
_reflns_threshold_expression I>2sigma(I)
_cod_data_source_file bx2404.cif
_cod_data_source_block I
_cod_database_code 2234551
_cod_database_fobs_code 2234551

loop_
_symmetry_equiv_pos_as_xyz
'x, y, z'
'x+1/2, -y+1/2, -z'
'-x, y+1/2, -z+1/2'
'-x+1/2, -y, z+1/2'
'-x, -y, -z'
'-x-1/2, y-1/2, z'
'x, -y-1/2, z-1/2'
'x-1/2, y, -z-1/2'

loop_
_atom_site_type_symbol
_atom_site_label
_atom_site_fract_x
_atom_site_fract_y
_atom_site_fract_z
_atom_site_U_iso_or_equiv
_atom_site_adp_type
_atom_site_calc_flag
_atom_site_occupancy
_atom_site_symmetry_multiplicity
N N2 0.08583(13) 0.0741(3) 0.18218(11) 0.0428(6) Uani d 1 1
C C13 0.17857(16) 0.0868(3) 0.18200(12) 0.0349(6) Uani d 1 1
C C4 0.22247(15) 0.1620(3) 0.25102(12) 0.0347(6) Uani d 1 1
N N1 0.16716(13) 0.2161(3) 0.30974(10) 0.0423(6) Uani d 1 1
C C5 0.31923(15) 0.1740(3) 0.25518(12) 0.0355(6) Uani d 1 1
N N3 0.46339(14) 0.1051(3) 0.17574(13) 0.0471(6) Uani d 1 1
N N4 0.39502(14) -0.0018(3) 0.06803(11) 0.0449(6) Uani d 1 1
C C11 0.09449(19) -0.0623(4) 0.05615(15) 0.0487(7) Uani d 1 1
C C12 0.04717(19) -0.0004(3) 0.12071(16) 0.0494(7) Uani d 1 1
C C3 0.20665(19) 0.2840(3) 0.37251(14) 0.0460(7) Uani d 1 1
C C2 0.30087(18) 0.3045(3) 0.38092(14) 0.0439(7) Uani d 1 1
C C1 0.35746(19) 0.2504(3) 0.32252(13) 0.0416(6) Uani d 1 1
C C6 0.37040(15) 0.1101(3) 0.18996(12) 0.0365(6) Uani d 1 1
C C7 0.4727(2) 0.0392(3) 0.10225(15) 0.0514(7) Uani d 1 1
C C8 0.32970(16) 0.0437(3) 0.12418(12) 0.0373(6) Uani d 1 1
C C9 0.23250(15) 0.0280(3) 0.11878(12) 0.0356(6) Uani d 1 1
C C10 0.18762(19) -0.0478(3) 0.05489(14) 0.0445(7) Uani d 1 1
H H7 0.5396(16) 0.027(3) 0.0759(12) 0.042(6) Uiso d 1 1
H H6 0.2264(16) -0.088(3) 0.0121(15) 0.056(8) Uiso d 1 1
H H4 -0.0192(17) -0.012(3) 0.1232(13) 0.045(7) Uiso d 1 1
H H1 0.4230(16) 0.270(3) 0.3229(13) 0.051(8) Uiso d 1 1
H H5 0.0590(16) -0.125(3) 0.0140(15) 0.063(8) Uiso d 1 1
H H3 0.1640(15) 0.322(3) 0.4153(13) 0.046(7) Uiso d 1 1
H H2 0.3235(16) 0.353(3) 0.4266(14) 0.053(7) Uiso d 1 1
H H8 0.5057(19) 0.136(4) 0.2135(18) 0.074(9) Uiso d 1 1

loop_
_atom_site_aniso_label
_atom_site_aniso_U_11
_atom_site_aniso_U_22
_atom_site_aniso_U_33
_atom_site_aniso_U_12
_atom_site_aniso_U_13
_atom_site_aniso_U_23
N2 0.0304(12) 0.0574(14) 0.0407(12) -0.0012(10) -0.0020(9) 0.0005(10)
C13 0.0326(13) 0.0403(15) 0.0318(12) -0.0009(11) -0.0029(11) 0.0052(10)
C4 0.0343(13) 0.0379(14) 0.0319(11) 0.0024(12) 0.0035(11) 0.0054(10)
N1 0.0396(12) 0.0519(14) 0.0355(11) 0.0021(10) 0.0037(10) 0.0001(9)
C5 0.0350(14) 0.0389(14) 0.0326(12) -0.0016(11) -0.0027(11) 0.0075(10)
N3 0.0308(12) 0.0644(15) 0.0462(13) 0.0046(11) -0.0024(11) 0.0001(11)
N4 0.0334(12) 0.0646(15) 0.0368(11) 0.0021(11) 0.0034(10) 0.0000(10)
C11 0.0435(17) 0.0584(18) 0.0441(15) -0.0023(14) -0.0125(13) -0.0028(13)
C12 0.0326(15) 0.0651(19) 0.0505(15) -0.0029(14) -0.0084(13) -0.0022(13)
C3 0.0488(17) 0.0546(18) 0.0346(14) 0.0041(13) 0.0018(12) -0.0029(11)
C2 0.0511(17) 0.0462(16) 0.0344(13) -0.0027(13) -0.0045(12) -0.0036(11)
C1 0.0403(15) 0.0443(15) 0.0403(14) -0.0014(13) -0.0053(13) 0.0029(11)
C6 0.0305(13) 0.0445(15) 0.0344(12) 0.0013(11) 0.0015(10) 0.0047(11)
C7 0.0401(17) 0.0647(19) 0.0495(15) 0.0122(15) 0.0068(14) 0.0010(13)
C8 0.0335(14) 0.0447(16) 0.0338(12) 0.0021(12) 0.0013(11) 0.0039(10)
C9 0.0375(14) 0.0372(14) 0.0321(12) 0.0020(11) -0.0006(10) 0.0048(10)
C10 0.0471(17) 0.0518(17) 0.0346(13) 0.0026(14) -0.0025(12) 0.0009(11)

loop_
_atom_type_symbol
_atom_type_description
_atom_type_scat_dispersion_real
_atom_type_scat_dispersion_imag
_atom_type_scat_source
C C 0.0033 0.0016 'International Tables Vol C Tables 4.2.6.8 and 6.1.1.4'
H H 0.0000 0.0000 'International Tables Vol C Tables 4.2.6.8 and 6.1.1.4'
N N 0.0061 0.0033 'International Tables Vol C Tables 4.2.6.8 and 6.1.1.4'

loop_
_geom_angle_atom_site_label_1
_geom_angle_atom_site_label_2
_geom_angle_atom_site_label_3
_geom_angle
C12 N2 C13 117.0(2)
N2 C13 C9 122.2(2)
N2 C13 C4 117.63(19)
C9 C13 C4 120.2(2)
N1 C4 C5 122.4(2)
N1 C4 C13 117.4(2)
C5 C4 C13 120.16(19)
C3 N1 C4 117.7(2)
C1 C5 C4 117.6(2)
C1 C5 C6 125.2(2)
C4 C5 C6 117.2(2)
C7 N3 C6 105.7(2)
C7 N3 H8 132.4(17)
C6 N3 H8 121.7(17)
C7 N4 C8 102.7(2)
C10 C11 C12 118.6(2)
C10 C11 H5 122.6(13)
C12 C11 H5 118.7(13)
N2 C12 C11 124.8(2)
N2 C12 H4 115.4(14)
C11 C12 H4 119.7(14)
N1 C3 C2 123.9(2)
N1 C3 H3 115.9(13)
C2 C3 H3 120.2(13)
C1 C2 C3 119.2(2)
C1 C2 H2 121.8(15)
C3 C2 H2 119.0(15)
C2 C1 C5 119.3(2)
C2 C1 H1 123.0(14)
C5 C1 H1 117.5(14)
C8 C6 N3 105.7(2)
C8 C6 C5 122.9(2)
N3 C6 C5 131.3(2)
N4 C7 N3 114.5(2)
N4 C7 H7 124.9(11)
N3 C7 H7 120.5(11)
C6 C8 N4 111.3(2)
C6 C8 C9 121.0(2)
N4 C8 C9 127.7(2)
C10 C9 C13 118.2(2)
C10 C9 C8 123.4(2)
C13 C9 C8 118.4(2)
C11 C10 C9 119.2(2)
C11 C10 H6 124.2(14)
C9 C10 H6 116.6(14)

loop_
_geom_bond_atom_site_label_1
_geom_bond_atom_site_label_2
_geom_bond_distance
N2 C12 1.326(3)
N2 C13 1.355(3)
C13 C9 1.411(3)
C13 C4 1.464(3)
C4 N1 1.353(3)
C4 C5 1.415(3)
N1 C3 1.327(3)
C5 C1 1.410(3)
C5 C6 1.429(3)
N3 C7 1.362(3)
N3 C6 1.377(3)
N3 H8 0.92(3)
N4 C7 1.314(3)
N4 C8 1.396(3)
C11 C10 1.362(4)
C11 C12 1.387(4)
C11 H5 1.01(3)
C12 H4 0.97(2)
C3 C2 1.390(4)
C3 H3 1.00(2)
C2 C1 1.360(3)
C2 H2 0.93(2)
C1 H1 0.97(2)
C6 C8 1.372(3)
C7 H7 1.08(2)
C8 C9 1.424(3)
C9 C10 1.403(3)
C10 H6 0.98(3)

loop_
_geom_hbond_atom_site_label_D
_geom_hbond_atom_site_label_H
_geom_hbond_atom_site_label_A
_geom_hbond_site_symmetry_A
_geom_hbond_distance_DH
_geom_hbond_distance_HA
_geom_hbond_distance_DA
_geom_hbond_angle_DHA
N3 H8 N1 8_656 0.92(3) 2.47(3) 3.104(3) 126(2)
N3 H8 N2 8_656 0.92(3) 2.18(3) 3.017(3) 150(2)

loop_
_cod_related_entry_id
_cod_related_entry_database
_cod_related_entry_code
1 ChemSpider 25936016
